data_4333278
loop_
_publ_author_name
'L\"obl, Jiri'
'Timoshkin, Alexey Y.'
'Cong, Trinh'
'Necas, Marek'
'Roesky, Herbert W.'
'Pinkas, Jiri'

_publ_section_title
;
 Alumazene Adducts with Pyridines:&#x00A0; Synthesis, Structure, and
 Stability Studies
;
_journal_issue 14
_journal_name_full 'Inorganic Chemistry'
_journal_page_first 5678
_journal_page_last 5685
_journal_paper_doi 10.1021/ic700488p
_journal_volume 46
_journal_year 2007
_chemical_formula_sum 'C56 H78 Al3 N5'
_chemical_formula_weight 902.17
_chemical_name_systematic
; 
 ? 
;
_space_group_IT_number 2
_symmetry_cell_setting triclinic
_symmetry_space_group_name_Hall '-P 1'
_symmetry_space_group_name_H-M 'P -1'
_atom_sites_solution_hydrogens geom
_atom_sites_solution_primary direct
_atom_sites_solution_secondary difmap
_audit_creation_method SHELXL-97
_cell_angle_alpha 91.90(3)
_cell_angle_beta 103.11(3)
_cell_angle_gamma 96.52(3)
_cell_formula_units_Z 2
_cell_length_a 12.847(3)
_cell_length_b 13.472(3)
_cell_length_c 16.384(3)
_cell_measurement_temperature 120(2)
_cell_volume 2738.8(11)
_computing_structure_refinement 'SHELXL-97 (Sheldrick, 1997)'
_computing_structure_solution 'SHELXS-97 (Sheldrick, 1990)'
_diffrn_ambient_temperature 120(2)
_diffrn_measured_fraction_theta_full 0.971
_diffrn_measured_fraction_theta_max 0.971
_diffrn_radiation_monochromator graphite
_diffrn_radiation_source 'fine-focus sealed tube'
_diffrn_radiation_type MoK\a
_diffrn_radiation_wavelength 0.71073
_diffrn_reflns_av_R_equivalents 0.0487
_diffrn_reflns_av_sigmaI/netI 0.0806
_diffrn_reflns_limit_h_max 15
_diffrn_reflns_limit_h_min -15
_diffrn_reflns_limit_k_max 16
_diffrn_reflns_limit_k_min -12
_diffrn_reflns_limit_l_max 19
_diffrn_reflns_limit_l_min -19
_diffrn_reflns_number 17974
_diffrn_reflns_theta_full 25.00
_diffrn_reflns_theta_max 25.00
_diffrn_reflns_theta_min 3.06
_exptl_absorpt_coefficient_mu 0.108
_exptl_absorpt_correction_T_max 0.9683
_exptl_absorpt_correction_T_min 0.9581
_exptl_crystal_density_diffrn 1.094
_exptl_crystal_density_method 'not measured'
_exptl_crystal_F_000 976
_exptl_crystal_size_max 0.40
_exptl_crystal_size_mid 0.40
_exptl_crystal_size_min 0.30
_refine_diff_density_max 1.052
_refine_diff_density_min -0.476
_refine_diff_density_rms 0.065
_refine_ls_extinction_coef 0.0000(12)
_refine_ls_extinction_expression Fc^*^=kFc[1+0.001xFc^2^\l^3^/sin(2\q)]^-1/4^
_refine_ls_extinction_method SHELXL
_refine_ls_goodness_of_fit_ref 1.049
_refine_ls_hydrogen_treatment mixed
_refine_ls_matrix_type full
_refine_ls_number_parameters 578
_refine_ls_number_reflns 9360
_refine_ls_number_restraints 0
_refine_ls_restrained_S_all 1.049
_refine_ls_R_factor_all 0.0956
_refine_ls_R_factor_gt 0.0628
_refine_ls_shift/su_max 1.506
_refine_ls_shift/su_mean 0.008
_refine_ls_structure_factor_coef Fsqd
_refine_ls_weighting_details 'calc w=1/[\s^2^(Fo^2^)+(0.0990P)^2^+0.0000P] where P=(Fo^2^+2Fc^2^)/3'
_refine_ls_weighting_scheme calc
_refine_ls_wR_factor_gt 0.1624
_refine_ls_wR_factor_ref 0.1809
_reflns_number_gt 6388
_reflns_number_total 9360
_reflns_threshold_expression >2sigma(I)
_cod_data_source_file ic700488psup1.cif
_cod_data_source_block lobl3
_cod_depositor_comments
;
The following automatic conversions were performed:

'_symmetry_cell_setting' value 'Triclinic' changed to 'triclinic'
according to /home/saulius/struct/CIF-dictionaries/cif_core.dic
dictionary named 'cif_core.dic' version 2.4.2 from 2011-04-26.

Automatic conversion script
Id: cif_fix_values 1891 2012-01-12 08:04:46Z andrius 
;
_cod_original_cell_volume 2738.8(10)
_cod_original_sg_symbol_H-M P-1
_cod_database_code 4333278

loop_
_symmetry_equiv_pos_as_xyz
'x, y, z'
'-x, -y, -z'

loop_
_atom_site_label
_atom_site_type_symbol
_atom_site_fract_x
_atom_site_fract_y
_atom_site_fract_z
_atom_site_U_iso_or_equiv
_atom_site_adp_type
_atom_site_occupancy
_atom_site_symmetry_multiplicity
_atom_site_calc_flag
_atom_site_refinement_flags
Al1 Al 0.36246(7) 0.81449(6) 0.21349(6) 0.0200(2) Uani 1 1 d .
Al2 Al 0.17438(7) 0.65314(6) 0.25387(5) 0.0181(2) Uani 1 1 d .
Al3 Al 0.12537(7) 0.87458(6) 0.19368(5) 0.0179(2) Uani 1 1 d .
N1 N 0.31470(19) 0.69128(16) 0.24289(15) 0.0181(6) Uani 1 1 d .
N2 N 0.10932(19) 0.76792(17) 0.26106(14) 0.0184(6) Uani 1 1 d .
N3 N 0.26685(19) 0.90231(16) 0.18276(15) 0.0189(6) Uani 1 1 d .
N4 N 0.1828(2) 0.57454(17) 0.36072(15) 0.0217(6) Uani 1 1 d .
N5 N 0.04515(19) 0.82000(17) 0.07585(15) 0.0191(6) Uani 1 1 d .
C1 C 0.5128(3) 0.8489(2) 0.2081(2) 0.0337(8) Uani 1 1 d .
H1A H 0.5236 0.9178 0.1915 0.051 Uiso 1 1 calc R
H1B H 0.5302 0.8032 0.1668 0.051 Uiso 1 1 calc R
H1C H 0.5599 0.8429 0.2634 0.051 Uiso 1 1 calc R
C2 C 0.0969(3) 0.5351(2) 0.1785(2) 0.0260(7) Uani 1 1 d .
H2A H 0.0825 0.5538 0.1201 0.039 Uiso 1 1 calc R
H2B H 0.0286 0.5134 0.1936 0.039 Uiso 1 1 calc R
H2C H 0.1416 0.4803 0.1850 0.039 Uiso 1 1 calc R
C3 C 0.0480(2) 0.9899(2) 0.21360(19) 0.0234(7) Uani 1 1 d .
H3A H 0.0808 1.0221 0.2695 0.035 Uiso 1 1 calc R
H3B H -0.0279 0.9660 0.2102 0.035 Uiso 1 1 calc R
H3C H 0.0530 1.0384 0.1709 0.035 Uiso 1 1 calc R
C1A C 0.3929(2) 0.6193(2) 0.25724(19) 0.0195(7) Uani 1 1 d .
C2A C 0.4000(3) 0.5489(2) 0.19172(19) 0.0237(7) Uani 1 1 d .
C3A C 0.4719(3) 0.4772(2) 0.2093(2) 0.0331(8) Uani 1 1 d .
H3AA H 0.4752 0.4303 0.1656 0.040 Uiso 1 1 calc R
C4A C 0.5380(3) 0.4725(2) 0.2879(2) 0.0382(9) Uani 1 1 d .
H4AA H 0.5849 0.4224 0.2989 0.046 Uiso 1 1 calc R
C5A C 0.5340(3) 0.5435(2) 0.3510(2) 0.0346(9) Uani 1 1 d .
H5AA H 0.5802 0.5419 0.4050 0.042 Uiso 1 1 calc R
C6A C 0.4635(2) 0.6174(2) 0.33699(19) 0.0236(7) Uani 1 1 d .
C7A C 0.3349(3) 0.5549(2) 0.10227(19) 0.0307(8) Uani 1 1 d .
H7AA H 0.2708 0.5894 0.1053 0.037 Uiso 1 1 calc R
C8A C 0.2934(3) 0.4517(3) 0.0556(2) 0.0436(10) Uani 1 1 d .
H8AA H 0.2510 0.4111 0.0880 0.065 Uiso 1 1 calc R
H8AB H 0.3548 0.4177 0.0488 0.065 Uiso 1 1 calc R
H8AC H 0.2481 0.4606 0.0002 0.065 Uiso 1 1 calc R
C9A C 0.4019(4) 0.6185(3) 0.0505(2) 0.0558(12) Uani 1 1 d .
H9AA H 0.4279 0.6845 0.0797 0.084 Uiso 1 1 calc R
H9AB H 0.3566 0.6267 -0.0051 0.084 Uiso 1 1 calc R
H9AC H 0.4635 0.5847 0.0442 0.084 Uiso 1 1 calc R
C10A C 0.4687(3) 0.6960(2) 0.4084(2) 0.0285(8) Uani 1 1 d .
H10A H 0.4087 0.7374 0.3898 0.034 Uiso 1 1 calc R
C11A C 0.4552(3) 0.6507(3) 0.4910(2) 0.0349(9) Uani 1 1 d .
H11A H 0.3868 0.6068 0.4809 0.052 Uiso 1 1 calc R
H11B H 0.4555 0.7047 0.5327 0.052 Uiso 1 1 calc R
H11C H 0.5148 0.6119 0.5120 0.052 Uiso 1 1 calc R
C12A C 0.5760(3) 0.7667(3) 0.4247(2) 0.0454(10) Uani 1 1 d .
H12A H 0.5841 0.7963 0.3723 0.068 Uiso 1 1 calc R
H12B H 0.6362 0.7285 0.4453 0.068 Uiso 1 1 calc R
H12C H 0.5757 0.8200 0.4668 0.068 Uiso 1 1 calc R
C1B C 0.0350(2) 0.7806(2) 0.31402(18) 0.0188(7) Uani 1 1 d .
C2B C -0.0757(2) 0.7361(2) 0.29035(19) 0.0212(7) Uani 1 1 d .
C3B C -0.1436(3) 0.7468(2) 0.3457(2) 0.0263(7) Uani 1 1 d .
H3BA H -0.2162 0.7164 0.3298 0.032 Uiso 1 1 calc R
C4B C -0.1079(3) 0.8002(2) 0.4225(2) 0.0302(8) Uani 1 1 d .
H4BA H -0.1545 0.8048 0.4596 0.036 Uiso 1 1 calc R
C5B C -0.0019(3) 0.8470(2) 0.44449(19) 0.0268(8) Uani 1 1 d .
H5BA H 0.0227 0.8850 0.4966 0.032 Uiso 1 1 calc R
C6B C 0.0694(2) 0.8394(2) 0.39158(19) 0.0215(7) Uani 1 1 d .
C7B C -0.1237(3) 0.6805(2) 0.20611(19) 0.0262(7) Uani 1 1 d .
H7BA H -0.0645 0.6756 0.1762 0.031 Uiso 1 1 calc R
C8B C -0.2082(3) 0.7389(3) 0.1523(2) 0.0416(9) Uani 1 1 d .
H8BA H -0.1750 0.8068 0.1467 0.062 Uiso 1 1 calc R
H8BB H -0.2683 0.7426 0.1795 0.062 Uiso 1 1 calc R
H8BC H -0.2349 0.7046 0.0965 0.062 Uiso 1 1 calc R
C9B C -0.1750(3) 0.5730(2) 0.2151(2) 0.0435(10) Uani 1 1 d .
H9BA H -0.1207 0.5363 0.2491 0.065 Uiso 1 1 calc R
H9BB H -0.2018 0.5386 0.1594 0.065 Uiso 1 1 calc R
H9BC H -0.2349 0.5760 0.2427 0.065 Uiso 1 1 calc R
C10B C 0.1841(3) 0.8942(2) 0.41946(19) 0.0260(8) Uani 1 1 d .
H10B H 0.2142 0.9009 0.3684 0.031 Uiso 1 1 calc R
C11B C 0.2590(3) 0.8357(2) 0.4823(2) 0.0338(8) Uani 1 1 d .
H11D H 0.2584 0.7682 0.4579 0.051 Uiso 1 1 calc R
H11E H 0.2338 0.8312 0.5344 0.051 Uiso 1 1 calc R
H11F H 0.3326 0.8706 0.4946 0.051 Uiso 1 1 calc R
C12B C 0.1865(3) 1.0007(2) 0.4587(2) 0.0347(9) Uani 1 1 d .
H12D H 0.1397 1.0386 0.4190 0.052 Uiso 1 1 calc R
H12E H 0.2604 1.0348 0.4713 0.052 Uiso 1 1 calc R
H12F H 0.1610 0.9962 0.5106 0.052 Uiso 1 1 calc R
C1C C 0.3023(2) 0.9948(2) 0.14742(19) 0.0190(7) Uani 1 1 d .
C2C C 0.3102(2) 0.9969(2) 0.06237(19) 0.0207(7) Uani 1 1 d .
C3C C 0.3455(2) 1.0875(2) 0.0314(2) 0.0248(7) Uani 1 1 d .
H3CA H 0.3485 1.0885 -0.0260 0.030 Uiso 1 1 calc R
C4C C 0.3764(3) 1.1761(2) 0.0820(2) 0.0278(8) Uani 1 1 d .
H4CA H 0.4017 1.2361 0.0600 0.033 Uiso 1 1 calc R
C5C C 0.3691(2) 1.1743(2) 0.1646(2) 0.0272(8) Uani 1 1 d .
H5CA H 0.3899 1.2343 0.1995 0.033 Uiso 1 1 calc R
C6C C 0.3317(2) 1.0861(2) 0.19914(19) 0.0219(7) Uani 1 1 d .
C7C C 0.2845(2) 0.9025(2) 0.00204(19) 0.0229(7) Uani 1 1 d .
H7CA H 0.2622 0.8446 0.0336 0.028 Uiso 1 1 calc R
C8C C 0.3854(3) 0.8794(2) -0.0290(2) 0.0307(8) Uani 1 1 d .
H8CA H 0.4444 0.8728 0.0195 0.046 Uiso 1 1 calc R
H8CB H 0.4072 0.9341 -0.0619 0.046 Uiso 1 1 calc R
H8CC H 0.3681 0.8168 -0.0641 0.046 Uiso 1 1 calc R
C9C C 0.1917(3) 0.9124(2) -0.07252(19) 0.0284(8) Uani 1 1 d .
H9CA H 0.1286 0.9269 -0.0522 0.043 Uiso 1 1 calc R
H9CB H 0.1741 0.8497 -0.1075 0.043 Uiso 1 1 calc R
H9CC H 0.2128 0.9671 -0.1058 0.043 Uiso 1 1 calc R
C10C C 0.3272(3) 1.0896(2) 0.29138(19) 0.0254(7) Uani 1 1 d .
H10C H 0.2714 1.0341 0.2977 0.031 Uiso 1 1 calc R
C11C C 0.2929(3) 1.1888(2) 0.3224(2) 0.0357(9) Uani 1 1 d .
H11G H 0.2238 1.2003 0.2864 0.054 Uiso 1 1 calc R
H11H H 0.3478 1.2447 0.3199 0.054 Uiso 1 1 calc R
H11I H 0.2856 1.1837 0.3804 0.054 Uiso 1 1 calc R
C12C C 0.4345(3) 1.0693(3) 0.3481(2) 0.0414(10) Uani 1 1 d .
H12G H 0.4549 1.0064 0.3285 0.062 Uiso 1 1 calc R
H12H H 0.4265 1.0642 0.4060 0.062 Uiso 1 1 calc R
H12I H 0.4906 1.1243 0.3462 0.062 Uiso 1 1 calc R
C1D C 0.2300(2) 0.4887(2) 0.36341(19) 0.0240(7) Uani 1 1 d .
H1DA H 0.2618 0.4715 0.3187 0.029 Uiso 1 1 calc R
C2D C 0.2335(3) 0.4252(2) 0.4287(2) 0.0299(8) Uani 1 1 d .
H2DA H 0.2666 0.3657 0.4284 0.036 Uiso 1 1 calc R
C3D C 0.1873(3) 0.4504(2) 0.4950(2) 0.0329(8) Uani 1 1 d .
H3DA H 0.1894 0.4086 0.5408 0.039 Uiso 1 1 calc R
C4D C 0.1380(3) 0.5381(2) 0.4928(2) 0.0307(8) Uani 1 1 d .
H4DA H 0.1060 0.5568 0.5370 0.037 Uiso 1 1 calc R
C5D C 0.1368(3) 0.5974(2) 0.42473(19) 0.0256(7) Uani 1 1 d .
H5DA H 0.1024 0.6564 0.4229 0.031 Uiso 1 1 calc R
C1E C 0.0759(3) 0.7380(2) 0.04037(19) 0.0244(7) Uani 1 1 d .
H1EA H 0.1357 0.7089 0.0710 0.029 Uiso 1 1 calc R
C2E C 0.0231(3) 0.6960(2) -0.0384(2) 0.0316(8) Uani 1 1 d .
H2EA H 0.0452 0.6384 -0.0612 0.038 Uiso 1 1 calc R
C3E C -0.0637(3) 0.7405(2) -0.0836(2) 0.0313(8) Uani 1 1 d .
H3EA H -0.1008 0.7140 -0.1383 0.038 Uiso 1 1 calc R
C4E C -0.0952(3) 0.8243(2) -0.0477(2) 0.0292(8) Uani 1 1 d .
H4EA H -0.1541 0.8554 -0.0774 0.035 Uiso 1 1 calc R
C5E C -0.0393(2) 0.8612(2) 0.03183(19) 0.0240(7) Uani 1 1 d .
H5EA H -0.0613 0.9178 0.0563 0.029 Uiso 1 1 calc R
C100 C 0.9802(4) 0.2756(5) 0.3333(3) 0.105(2) Uani 1 1 d .
H10D H 1.0346 0.2306 0.3520 0.157 Uiso 1 1 calc R
H10E H 0.9815 0.3245 0.3793 0.157 Uiso 1 1 calc R
H10F H 0.9960 0.3107 0.2852 0.157 Uiso 1 1 calc R
C101 C 0.8789(5) 0.2201(6) 0.3098(3) 0.108(2) Uani 1 1 d .
C102 C 0.7872(4) 0.2801(5) 0.2779(3) 0.0808(18) Uani 1 1 d .
H102 H 0.7971 0.3507 0.2750 0.097 Uiso 1 1 calc R
C103 C 0.6889(5) 0.2238(4) 0.2537(3) 0.0741(15) Uani 1 1 d .
H10I H 0.6282 0.2578 0.2335 0.089 Uiso 1 1 calc R
C104 C 0.6707(5) 0.1195(4) 0.2564(3) 0.0798(16) Uani 1 1 d .
H10J H 0.5995 0.0868 0.2360 0.096 Uiso 1 1 calc R
C105 C 0.7542(4) 0.0607(4) 0.2883(3) 0.0658(14) Uani 1 1 d .
H105 H 0.7451 -0.0096 0.2934 0.079 Uiso 1 1 calc R
C106 C 0.8544(6) 0.1248(3) 0.3114(3) 0.085(2) Uani 1 1 d .
H10M H 0.9147 0.0903 0.3319 0.102 Uiso 1 1 calc R

loop_
_atom_site_aniso_label
_atom_site_aniso_U_11
_atom_site_aniso_U_22
_atom_site_aniso_U_33
_atom_site_aniso_U_23
_atom_site_aniso_U_13
_atom_site_aniso_U_12
Al1 0.0181(5) 0.0154(5) 0.0256(5) -0.0001(4) 0.0040(4) 0.0016(4)
Al2 0.0206(5) 0.0147(5) 0.0181(5) -0.0015(3) 0.0038(4) 0.0010(4)
Al3 0.0183(5) 0.0158(5) 0.0188(5) -0.0017(4) 0.0036(4) 0.0017(4)
N1 0.0173(14) 0.0160(13) 0.0210(14) -0.0018(10) 0.0041(11) 0.0028(10)
N2 0.0188(14) 0.0202(13) 0.0164(13) -0.0009(10) 0.0059(11) 0.0010(11)
N3 0.0208(14) 0.0116(12) 0.0238(14) 0.0002(10) 0.0047(11) 0.0010(10)
N4 0.0230(15) 0.0192(13) 0.0215(14) -0.0002(11) 0.0040(12) 0.0000(11)
N5 0.0187(14) 0.0189(13) 0.0199(14) 0.0000(10) 0.0057(11) 0.0010(10)
C1 0.0235(19) 0.0272(18) 0.049(2) 0.0049(16) 0.0054(16) 0.0009(15)
C2 0.0291(19) 0.0200(16) 0.0275(18) -0.0005(13) 0.0062(15) -0.0010(14)
C3 0.0229(18) 0.0235(16) 0.0232(17) -0.0014(13) 0.0039(14) 0.0033(13)
C1A 0.0179(16) 0.0154(15) 0.0259(17) 0.0011(12) 0.0075(14) -0.0002(12)
C2A 0.0277(19) 0.0168(16) 0.0289(18) 0.0013(13) 0.0109(15) 0.0033(13)
C3A 0.043(2) 0.0208(17) 0.038(2) -0.0031(15) 0.0131(18) 0.0101(15)
C4A 0.037(2) 0.0291(19) 0.052(2) 0.0038(17) 0.0094(19) 0.0182(16)
C5A 0.027(2) 0.038(2) 0.038(2) 0.0043(16) 0.0006(16) 0.0116(16)
C6A 0.0223(18) 0.0205(16) 0.0278(18) 0.0019(13) 0.0063(14) 0.0014(13)
C7A 0.047(2) 0.0228(17) 0.0239(18) -0.0021(14) 0.0083(16) 0.0123(16)
C8A 0.053(3) 0.036(2) 0.042(2) -0.0101(17) 0.0118(19) 0.0060(18)
C9A 0.092(4) 0.038(2) 0.039(2) 0.0064(18) 0.022(2) 0.001(2)
C10A 0.029(2) 0.0284(18) 0.0250(18) -0.0019(14) -0.0004(15) 0.0045(15)
C11A 0.031(2) 0.041(2) 0.029(2) -0.0006(16) -0.0004(16) 0.0022(16)
C12A 0.055(3) 0.039(2) 0.032(2) -0.0001(16) 0.0001(19) -0.0162(18)
C1B 0.0252(18) 0.0137(15) 0.0191(16) 0.0023(12) 0.0065(14) 0.0056(13)
C2B 0.0228(18) 0.0193(16) 0.0225(17) 0.0034(12) 0.0064(14) 0.0039(13)
C3B 0.0246(18) 0.0237(17) 0.0306(19) 0.0014(14) 0.0090(15) -0.0020(14)
C4B 0.035(2) 0.0306(19) 0.0311(19) 0.0010(15) 0.0208(16) 0.0043(15)
C5B 0.035(2) 0.0244(17) 0.0222(17) -0.0043(13) 0.0107(15) 0.0006(15)
C6B 0.0247(18) 0.0159(15) 0.0239(17) 0.0002(13) 0.0060(14) 0.0016(13)
C7B 0.0221(18) 0.0308(18) 0.0247(18) -0.0044(14) 0.0072(14) -0.0026(14)
C8B 0.031(2) 0.062(3) 0.030(2) -0.0029(18) 0.0048(17) 0.0033(18)
C9B 0.044(2) 0.037(2) 0.047(2) -0.0126(17) 0.0180(19) -0.0162(17)
C10B 0.0301(19) 0.0263(17) 0.0216(17) -0.0054(13) 0.0078(15) 0.0018(14)
C11B 0.029(2) 0.034(2) 0.036(2) -0.0062(16) 0.0040(16) 0.0005(15)
C12B 0.040(2) 0.0283(19) 0.032(2) -0.0084(15) 0.0063(17) -0.0034(16)
C1C 0.0127(15) 0.0158(15) 0.0283(18) 0.0042(12) 0.0035(13) 0.0030(12)
C2C 0.0146(16) 0.0164(15) 0.0312(18) 0.0001(13) 0.0052(14) 0.0034(12)
C3C 0.0233(18) 0.0238(17) 0.0306(19) 0.0051(14) 0.0116(15) 0.0044(14)
C4C 0.0267(19) 0.0180(16) 0.042(2) 0.0064(14) 0.0137(16) 0.0026(14)
C5C 0.0233(18) 0.0162(16) 0.040(2) -0.0019(14) 0.0052(15) -0.0003(13)
C6C 0.0164(17) 0.0174(16) 0.0298(18) 0.0015(13) 0.0009(14) 0.0022(12)
C7C 0.0251(18) 0.0216(16) 0.0232(17) 0.0023(13) 0.0080(14) 0.0027(13)
C8C 0.029(2) 0.0295(18) 0.036(2) -0.0005(15) 0.0119(16) 0.0071(15)
C9C 0.0295(19) 0.0297(18) 0.0271(19) 0.0043(14) 0.0095(15) 0.0020(15)
C10C 0.0281(19) 0.0168(16) 0.0269(18) -0.0042(13) -0.0004(15) -0.0007(13)
C11C 0.045(2) 0.0278(19) 0.033(2) -0.0046(15) 0.0081(17) 0.0059(16)
C12C 0.041(2) 0.041(2) 0.036(2) -0.0059(17) -0.0046(18) 0.0101(18)
C1D 0.0251(18) 0.0181(16) 0.0261(18) 0.0003(13) 0.0034(14) -0.0029(13)
C2D 0.0280(19) 0.0222(17) 0.037(2) 0.0046(14) 0.0024(16) 0.0008(14)
C3D 0.034(2) 0.0328(19) 0.0275(19) 0.0111(15) 0.0020(16) -0.0043(16)
C4D 0.034(2) 0.0344(19) 0.0252(19) 0.0038(15) 0.0092(16) 0.0026(16)
C5D 0.0260(18) 0.0232(17) 0.0263(18) 0.0019(14) 0.0037(15) 0.0025(14)
C1E 0.0280(19) 0.0204(16) 0.0248(18) 0.0032(13) 0.0067(15) 0.0016(14)
C2E 0.041(2) 0.0208(17) 0.0298(19) -0.0048(14) 0.0060(17) -0.0005(15)
C3E 0.032(2) 0.0329(19) 0.0228(18) -0.0018(14) -0.0005(15) -0.0090(15)
C4E 0.0199(18) 0.037(2) 0.0281(19) 0.0064(15) 0.0016(15) -0.0009(15)
C5E 0.0195(17) 0.0278(17) 0.0245(18) 0.0037(14) 0.0044(14) 0.0028(14)
C100 0.077(4) 0.177(6) 0.054(3) -0.022(4) 0.032(3) -0.038(4)
C101 0.079(4) 0.188(7) 0.043(3) -0.035(4) 0.026(3) -0.055(5)
C102 0.056(3) 0.148(5) 0.041(3) -0.009(3) -0.003(2) 0.052(4)
C103 0.113(5) 0.050(3) 0.063(3) -0.007(2) 0.033(3) 0.005(3)
C104 0.083(4) 0.097(4) 0.061(3) -0.014(3) 0.025(3) 0.004(3)
C105 0.069(4) 0.089(4) 0.039(3) -0.011(2) 0.008(2) 0.025(3)
C106 0.197(7) 0.041(3) 0.032(3) -0.001(2) 0.059(4) 0.006(4)

loop_
_atom_type_symbol
_atom_type_description
_atom_type_scat_dispersion_real
_atom_type_scat_dispersion_imag
_atom_type_scat_source
C C 0.0033 0.0016 'International Tables Vol C Tables 4.2.6.8 and 6.1.1.4'
H H 0.0000 0.0000 'International Tables Vol C Tables 4.2.6.8 and 6.1.1.4'
N N 0.0061 0.0033 'International Tables Vol C Tables 4.2.6.8 and 6.1.1.4'
Al Al 0.0645 0.0514 'International Tables Vol C Tables 4.2.6.8 and 6.1.1.4'

loop_
_geom_angle_atom_site_label_1
_geom_angle_atom_site_label_2
_geom_angle_atom_site_label_3
_geom_angle
N3 Al1 N1 118.83(12)
N3 Al1 C1 120.07(13)
N1 Al1 C1 120.99(13)
N2 Al2 N1 108.13(11)
N2 Al2 C2 120.63(13)
N1 Al2 C2 114.20(12)
N2 Al2 N4 111.46(11)
N1 Al2 N4 108.15(11)
C2 Al2 N4 92.92(12)
N2 Al3 N3 111.81(11)
N2 Al3 C3 115.04(12)
N3 Al3 C3 117.80(12)
N2 Al3 N5 104.40(11)
N3 Al3 N5 102.66(11)
C3 Al3 N5 102.80(12)
C1A N1 Al1 116.31(18)
C1A N1 Al2 119.54(18)
Al1 N1 Al2 124.14(13)
C1B N2 Al2 123.81(18)
C1B N2 Al3 113.45(17)
Al2 N2 Al3 122.57(13)
C1C N3 Al1 118.42(19)
C1C N3 Al3 120.75(18)
Al1 N3 Al3 120.82(13)
C5D N4 C1D 117.9(3)
C5D N4 Al2 124.8(2)
C1D N4 Al2 117.1(2)
C5E N5 C1E 118.4(3)
C5E N5 Al3 121.88(19)
C1E N5 Al3 119.7(2)
C6A C1A C2A 118.4(3)
C6A C1A N1 120.3(2)
C2A C1A N1 121.3(3)
C3A C2A C1A 119.6(3)
C3A C2A C7A 119.7(3)
C1A C2A C7A 120.6(3)
C4A C3A C2A 122.2(3)
C3A C4A C5A 118.2(3)
C4A C5A C6A 122.1(3)
C5A C6A C1A 119.4(3)
C5A C6A C10A 118.7(3)
C1A C6A C10A 121.9(3)
C2A C7A C8A 113.6(3)
C2A C7A C9A 110.7(3)
C8A C7A C9A 109.1(3)
C6A C10A C11A 113.7(3)
C6A C10A C12A 110.3(3)
C11A C10A C12A 109.5(3)
C6B C1B C2B 117.7(3)
C6B C1B N2 120.6(3)
C2B C1B N2 121.8(2)
C3B C2B C1B 119.6(3)
C3B C2B C7B 118.1(3)
C1B C2B C7B 122.3(3)
C4B C3B C2B 122.1(3)
C3B C4B C5B 118.6(3)
C4B C5B C6B 121.8(3)
C5B C6B C1B 120.1(3)
C5B C6B C10B 118.7(3)
C1B C6B C10B 121.2(3)
C2B C7B C8B 110.3(2)
C2B C7B C9B 112.2(3)
C8B C7B C9B 110.0(3)
C6B C10B C11B 112.4(3)
C6B C10B C12B 112.3(3)
C11B C10B C12B 108.9(3)
C2C C1C C6C 118.3(3)
C2C C1C N3 121.6(2)
C6C C1C N3 120.0(3)
C3C C2C C1C 119.6(3)
C3C C2C C7C 117.7(3)
C1C C2C C7C 122.7(3)
C4C C3C C2C 122.2(3)
C5C C4C C3C 118.4(3)
C4C C5C C6C 122.1(3)
C5C C6C C1C 119.3(3)
C5C C6C C10C 119.2(3)
C1C C6C C10C 121.4(3)
C9C C7C C2C 111.4(2)
C9C C7C C8C 110.2(3)
C2C C7C C8C 111.2(2)
C6C C10C C12C 111.4(3)
C6C C10C C11C 113.7(3)
C12C C10C C11C 110.2(3)
N4 C1D C2D 122.8(3)
C1D C2D C3D 118.9(3)
C4D C3D C2D 119.0(3)
C5D C4D C3D 118.8(3)
N4 C5D C4D 122.8(3)
N5 C1E C2E 122.4(3)
C1E C2E C3E 118.4(3)
C4E C3E C2E 119.4(3)
C5E C4E C3E 118.9(3)
N5 C5E C4E 122.5(3)
C106 C101 C100 128.1(8)
C106 C101 C102 116.8(6)
C100 C101 C102 115.1(7)
C103 C102 C101 114.0(6)
C102 C103 C104 125.0(6)
C103 C104 C105 122.8(6)
C104 C105 C106 108.8(5)
C101 C106 C105 132.6(7)

loop_
_geom_bond_atom_site_label_1
_geom_bond_atom_site_label_2
_geom_bond_distance
Al1 N3 1.803(2)
Al1 N1 1.822(3)
Al1 C1 1.957(3)
Al2 N2 1.852(2)
Al2 N1 1.868(3)
Al2 C2 1.999(3)
Al2 N4 2.064(3)
Al3 N2 1.862(3)
Al3 N3 1.864(3)
Al3 C3 1.994(3)
Al3 N5 2.040(3)
N1 C1A 1.462(3)
N2 C1B 1.448(4)
N3 C1C 1.461(4)
N4 C5D 1.358(4)
N4 C1D 1.363(4)
N5 C5E 1.347(4)
N5 C1E 1.369(3)
C1A C6A 1.414(4)
C1A C2A 1.434(4)
C2A C3A 1.403(4)
C2A C7A 1.524(4)
C3A C4A 1.380(5)
C4A C5A 1.398(5)
C5A C6A 1.410(4)
C6A C10A 1.537(4)
C7A C8A 1.542(4)
C7A C9A 1.551(5)
C10A C11A 1.539(4)
C10A C12A 1.548(5)
C1B C6B 1.427(4)
C1B C2B 1.439(4)
C2B C3B 1.408(4)
C2B C7B 1.513(4)
C3B C4B 1.384(4)
C4B C5B 1.396(4)
C5B C6B 1.406(4)
C6B C10B 1.533(4)
C7B C8B 1.543(4)
C7B C9B 1.548(4)
C10B C11B 1.544(4)
C10B C12B 1.547(4)
C1C C2C 1.421(4)
C1C C6C 1.433(4)
C2C C3C 1.405(4)
C2C C7C 1.542(4)
C3C C4C 1.395(4)
C4C C5C 1.379(4)
C5C C6C 1.414(4)
C6C C10C 1.525(4)
C7C C9C 1.522(4)
C7C C8C 1.554(4)
C10C C12C 1.537(4)
C10C C11C 1.559(4)
C1D C2D 1.387(4)
C2D C3D 1.401(4)
C3D C4D 1.401(4)
C4D C5D 1.392(4)
C1E C2E 1.383(4)
C2E C3E 1.399(4)
C3E C4E 1.397(4)
C4E C5E 1.383(4)
C100 C101 1.391(7)
C101 C106 1.289(7)
C101 C102 1.509(9)
C102 C103 1.365(7)
C103 C104 1.401(6)
C104 C105 1.421(6)
C105 C106 1.432(7)
